data_4027462
loop_
_publ_author_name
'Arnaud Poirel'
'Antoinette De Nicola'
'Pascal Retailleau'
'Raymond Ziessel'

_publ_contact_author_address
;Laboratoire de Chimie Mol\'eculaire,
Ecole de Chimie, Polym\`eres, Mat\'eriaux (ECPM),
Universite Louis Pasteur (ULP),
25 rue Becquerel
67087 Strasbourg Cedex 02
France
;
_publ_contact_author_email ziessel@chimie.u-strasbg.fr
_publ_contact_author_fax 0390242635
_publ_contact_author_name 'ZIESSEL, Raymond'
_publ_contact_author_phone 0390242696
_publ_section_title
;
 Oxidative Coupling of 1,7,8-Unsubstituted BODIPYs: Synthesis and
 Electrochemical and Spectroscopic Properties
;
_journal_name_full 'Journal of Organic Chemistry'
_journal_page_first 7512
_journal_page_last 7525
_journal_paper_doi 10.1021/jo301300b
_journal_volume 77
_journal_year 2012
_chemical_formula_moiety 'C38 H26 B2 Br2 F4 N4 S4, 0.50 (C4 H8 O)'
_chemical_formula_sum 'C40 H30 B2 Br2 F4 N4 O0.5 S4'
_chemical_formula_weight 960.36
_chemical_name_systematic
; 
 7,7'-([2,2'-bithiophene]-5,5'-diyl)bis(3-(5-bromothiophen-2-yl)-
5,5-difluoro-2,8-dimethyl-5H-dipyrrolo[1,2-c:2',1'-f][1,3,2]
diazaborinin-6-ium-5-uide) 
;
_space_group_IT_number 15
_symmetry_cell_setting monoclinic
_symmetry_space_group_name_Hall '-C 2yc'
_symmetry_space_group_name_H-M 'C 1 2/c 1'
_atom_sites_solution_hydrogens geom
_atom_sites_solution_primary direct
_atom_sites_solution_secondary difmap
_audit_creation_method SHELXL-97
_cell_angle_alpha 90.00
_cell_angle_beta 108.200(8)
_cell_angle_gamma 90.00
_cell_formula_units_Z 4
_cell_length_a 29.821(3)
_cell_length_b 13.0253(12)
_cell_length_c 11.3123(10)
_cell_measurement_reflns_used 2647
_cell_measurement_temperature 203(2)
_cell_measurement_theta_max 67.9
_cell_measurement_theta_min 6.8
_cell_volume 4174.2(7)
_computing_cell_refinement 'CrystalClear-SM Expert 2.0 r4 (Rigaku, 2009)'
_computing_data_collection 'CrystalClear-SM Expert 2.0 r4 (Rigaku, 2009)'
_computing_data_reduction 'CrystalClear-SM Expert 2.0 r4 (Rigaku, 2009)'
_computing_molecular_graphics 'PLATON (Spek, 2003)'
_computing_publication_material 'SHELXL97 (Sheldrick, 2008)'
_computing_structure_refinement 'SHELXL97 (Sheldrick, 2008); CRYSTALBUILDER (Welter, 2006)'
_computing_structure_solution 'SHELXS97 (Sheldrick, 2008)'
_diffrn_ambient_temperature 203(2)
_diffrn_detector_type 'RAPID II large area curved imaging plate detector '
_diffrn_measured_fraction_theta_full 0.993
_diffrn_measured_fraction_theta_max 0.993
_diffrn_measurement_device_type 'Rigaku rapid II RAXIS conversion'
_diffrn_measurement_method 'profile data from \w-scans'
_diffrn_radiation_monochromator graphite
_diffrn_radiation_source 'fine-focus sealed tube'
_diffrn_radiation_type CuK\a
_diffrn_radiation_wavelength 1.54187
_diffrn_reflns_av_R_equivalents 0.0572
_diffrn_reflns_av_sigmaI/netI 0.0696
_diffrn_reflns_limit_h_max 23
_diffrn_reflns_limit_h_min -28
_diffrn_reflns_limit_k_max 12
_diffrn_reflns_limit_k_min -8
_diffrn_reflns_limit_l_max 10
_diffrn_reflns_limit_l_min -10
_diffrn_reflns_number 6269
_diffrn_reflns_theta_full 47.49
_diffrn_reflns_theta_max 47.49
_diffrn_reflns_theta_min 6.80
_exptl_absorpt_coefficient_mu 4.793
_exptl_absorpt_correction_T_max 1.000
_exptl_absorpt_correction_T_min 0.565
_exptl_absorpt_correction_type multi-scan
_exptl_absorpt_process_details 'FS_ABSCOR (Rigaku, 2009)'
_exptl_crystal_colour 'dark red'
_exptl_crystal_density_diffrn 1.528
_exptl_crystal_description flint
_exptl_crystal_F_000 1928
_exptl_crystal_size_max 0.42
_exptl_crystal_size_mid 0.17
_exptl_crystal_size_min 0.08
_refine_diff_density_max 0.597
_refine_diff_density_min -0.633
_refine_diff_density_rms 0.099
_refine_ls_extinction_method none
_refine_ls_goodness_of_fit_ref 1.192
_refine_ls_hydrogen_treatment constr
_refine_ls_matrix_type full
_refine_ls_number_parameters 246
_refine_ls_number_reflns 1902
_refine_ls_number_restraints 0
_refine_ls_restrained_S_all 1.192
_refine_ls_R_factor_all 0.1234
_refine_ls_R_factor_gt 0.0893
_refine_ls_shift/su_max 0.000
_refine_ls_shift/su_mean 0.000
_refine_ls_structure_factor_coef Fsqd
_refine_ls_weighting_details 'calc w=1/[\s^2^(Fo^2^)+(0.1904P)^2^+0.0000P] where P=(Fo^2^+2Fc^2^)/3'
_refine_ls_weighting_scheme calc
_refine_ls_wR_factor_gt 0.2570
_refine_ls_wR_factor_ref 0.3144
_reflns_number_gt 1131
_reflns_number_total 1902
_reflns_threshold_expression >2sigma(I)
_cod_data_source_file jo301300b_si_002_3.cif
_cod_data_source_block compound_13
_cod_original_sg_symbol_H-M 'C 2/c'
_cod_original_formula_sum 'C40 H30 B2 Br2 F4 N4 O0.50 S4'
_cod_database_code 4027462

loop_
_symmetry_equiv_pos_as_xyz
'x, y, z'
'-x, y, -z+1/2'
'x+1/2, y+1/2, z'
'-x+1/2, y+1/2, -z+1/2'
'-x, -y, -z'
'x, -y, z-1/2'
'-x+1/2, -y+1/2, -z'
'x+1/2, -y+1/2, z-1/2'

loop_
_atom_site_label
_atom_site_type_symbol
_atom_site_fract_x
_atom_site_fract_y
_atom_site_fract_z
_atom_site_U_iso_or_equiv
_atom_site_adp_type
_atom_site_occupancy
_atom_site_symmetry_multiplicity
_atom_site_calc_flag
_atom_site_refinement_flags
Br1 Br 0.35799(7) 1.12595(12) 0.25448(16) 0.1476(12) Uani 1 1 d .
S1 S 0.46449(11) 0.4977(2) -0.1755(3) 0.0892(13) Uani 1 1 d .
S2 S 0.34140(14) 0.8956(3) 0.2834(3) 0.1115(15) Uani 1 1 d .
F1 F 0.3300(2) 0.6730(5) -0.0753(6) 0.0844(19) Uani 1 1 d .
F2 F 0.3947(2) 0.6972(4) 0.0971(5) 0.087(2) Uani 1 1 d .
N1 N 0.3739(3) 0.5236(7) 0.0261(7) 0.068(3) Uani 1 1 d .
N2 N 0.3241(3) 0.6269(8) 0.1292(7) 0.071(3) Uani 1 1 d .
C1 C 0.3582(4) 0.4377(11) 0.0746(10) 0.076(3) Uani 1 1 d .
C2 C 0.3788(4) 0.3495(11) 0.0397(12) 0.096(4) Uani 1 1 d .
H2 H 0.3741 0.2816 0.0613 0.116 Uiso 1 1 calc R
C3 C 0.4066(4) 0.3790(9) -0.0310(10) 0.077(3) Uani 1 1 d .
C4 C 0.4025(4) 0.4893(9) -0.0376(10) 0.079(3) Uani 1 1 d .
C5 C 0.3098(4) 0.7103(12) 0.1821(11) 0.089(4) Uani 1 1 d .
C6 C 0.2852(4) 0.6712(10) 0.2636(12) 0.085(4) Uani 1 1 d .
C7 C 0.2872(4) 0.5665(12) 0.2586(10) 0.096(4) Uani 1 1 d .
H7 H 0.2735 0.5214 0.3022 0.115 Uiso 1 1 calc R
C8 C 0.3124(4) 0.5365(10) 0.1805(11) 0.079(3) Uani 1 1 d .
C9 C 0.3278(4) 0.4451(10) 0.1430(10) 0.081(3) Uani 1 1 d .
H9 H 0.3165 0.3836 0.1666 0.097 Uiso 1 1 calc R
C10 C 0.2631(4) 0.7302(11) 0.3489(12) 0.111(4) Uani 1 1 d .
H10A H 0.2403 0.6868 0.3698 0.167 Uiso 1 1 calc R
H10B H 0.2475 0.7912 0.3064 0.167 Uiso 1 1 calc R
H10C H 0.2877 0.7499 0.4244 0.167 Uiso 1 1 calc R
C11 C 0.4333(4) 0.3080(8) -0.0850(12) 0.097(4) Uani 1 1 d .
H11A H 0.4251 0.3201 -0.1738 0.146 Uiso 1 1 calc R
H11B H 0.4255 0.2377 -0.0705 0.146 Uiso 1 1 calc R
H11C H 0.4669 0.3192 -0.0463 0.146 Uiso 1 1 calc R
C12 C 0.3153(4) 0.8154(10) 0.1549(13) 0.086(4) Uani 1 1 d .
C13 C 0.3043(5) 0.8682(11) 0.0495(15) 0.108(5) Uani 1 1 d .
H13 H 0.2913 0.8388 -0.0297 0.129 Uiso 1 1 calc R
C14 C 0.3142(5) 0.9706(13) 0.0695(16) 0.105(4) Uani 1 1 d .
H14 H 0.3064 1.0190 0.0046 0.126 Uiso 1 1 calc R
C15 C 0.3365(5) 0.9975(10) 0.1913(18) 0.111(5) Uani 1 1 d .
C16 C 0.4290(3) 0.5587(10) -0.0999(9) 0.067(3) Uani 1 1 d .
C17 C 0.4309(4) 0.6611(10) -0.1115(10) 0.079(3) Uani 1 1 d .
H17 H 0.4134 0.7071 -0.0791 0.094 Uiso 1 1 calc R
C18 C 0.4613(4) 0.6924(9) -0.1760(9) 0.077(3) Uani 1 1 d .
H18 H 0.4669 0.7617 -0.1898 0.093 Uiso 1 1 calc R
C19 C 0.4824(4) 0.6121(8) -0.2180(10) 0.073(3) Uani 1 1 d .
B1 B 0.3568(6) 0.6325(12) 0.0405(14) 0.078(4) Uani 1 1 d .

loop_
_atom_site_aniso_label
_atom_site_aniso_U_11
_atom_site_aniso_U_22
_atom_site_aniso_U_33
_atom_site_aniso_U_23
_atom_site_aniso_U_13
_atom_site_aniso_U_12
Br1 0.206(2) 0.0821(18) 0.162(2) -0.0075(11) 0.0683(17) -0.0087(10)
S1 0.111(3) 0.081(3) 0.102(2) -0.0009(18) 0.071(2) 0.0000(17)
S2 0.163(4) 0.080(3) 0.105(3) -0.003(2) 0.061(3) 0.001(2)
F1 0.110(5) 0.074(4) 0.089(4) 0.004(4) 0.059(4) 0.005(3)
F2 0.111(5) 0.086(5) 0.083(4) -0.009(4) 0.058(4) -0.019(4)
N1 0.091(6) 0.072(7) 0.064(5) -0.003(5) 0.057(5) 0.010(5)
N2 0.086(6) 0.073(7) 0.069(6) 0.002(6) 0.046(5) 0.013(5)
C1 0.092(8) 0.086(10) 0.070(7) 0.008(8) 0.054(7) -0.011(7)
C2 0.116(10) 0.087(10) 0.105(9) -0.006(9) 0.063(8) -0.019(8)
C3 0.103(9) 0.062(9) 0.080(8) -0.009(7) 0.051(7) -0.008(7)
C4 0.106(8) 0.067(9) 0.074(7) 0.002(7) 0.043(7) -0.010(7)
C5 0.104(9) 0.110(12) 0.086(8) 0.007(9) 0.075(7) 0.013(8)
C6 0.101(9) 0.053(8) 0.106(9) 0.009(8) 0.039(8) 0.010(7)
C7 0.106(9) 0.132(14) 0.086(8) 0.009(9) 0.082(7) -0.010(8)
C8 0.104(9) 0.046(8) 0.098(9) 0.007(8) 0.049(8) -0.011(7)
C9 0.092(8) 0.069(10) 0.094(8) 0.015(8) 0.047(7) -0.018(7)
C10 0.113(10) 0.126(12) 0.124(9) -0.024(9) 0.079(8) 0.017(8)
C11 0.134(10) 0.047(8) 0.143(10) -0.008(8) 0.089(9) 0.001(7)
C12 0.127(10) 0.046(9) 0.115(10) -0.009(9) 0.082(8) -0.005(8)
C13 0.175(14) 0.057(10) 0.132(12) 0.019(10) 0.106(11) 0.021(9)
C14 0.124(11) 0.084(12) 0.134(13) 0.022(11) 0.079(10) 0.018(9)
C15 0.127(11) 0.080(12) 0.148(13) -0.034(11) 0.076(10) -0.033(8)
C16 0.089(7) 0.066(9) 0.058(6) -0.011(7) 0.038(6) 0.013(6)
C17 0.103(8) 0.054(9) 0.099(9) 0.003(7) 0.061(7) -0.003(6)
C18 0.109(8) 0.068(8) 0.076(7) 0.002(7) 0.059(7) -0.004(7)
C19 0.095(8) 0.064(8) 0.082(8) 0.006(6) 0.057(6) 0.011(6)
B1 0.094(11) 0.082(12) 0.082(11) -0.025(10) 0.060(10) -0.013(9)

loop_
_atom_type_symbol
_atom_type_description
_atom_type_scat_dispersion_real
_atom_type_scat_dispersion_imag
_atom_type_scat_source
C C 0.0181 0.0091 'International Tables Vol C Tables 4.2.6.8 and 6.1.1.4'
H H 0.0000 0.0000 'International Tables Vol C Tables 4.2.6.8 and 6.1.1.4'
B B 0.0090 0.0039 'International Tables Vol C Tables 4.2.6.8 and 6.1.1.4'
Br Br -0.6763 1.2805 'International Tables Vol C Tables 4.2.6.8 and 6.1.1.4'
F F 0.0727 0.0534 'International Tables Vol C Tables 4.2.6.8 and 6.1.1.4'
N N 0.0311 0.0180 'International Tables Vol C Tables 4.2.6.8 and 6.1.1.4'
S S 0.3331 0.5567 'International Tables Vol C Tables 4.2.6.8 and 6.1.1.4'
O O 0.0492 0.0322 'International Tables Vol C Tables 4.2.6.8 and 6.1.1.4'

loop_
_geom_angle_atom_site_label_1
_geom_angle_atom_site_label_2
_geom_angle_atom_site_label_3
_geom_angle
_geom_angle_site_symmetry_1
_geom_angle_site_symmetry_3
C19 S1 C16 91.8(6) . .
C15 S2 C12 91.5(7) . .
C4 N1 C1 106.9(9) . .
C4 N1 B1 130.4(10) . .
C1 N1 B1 122.6(9) . .
C5 N2 C8 109.5(9) . .
C5 N2 B1 124.7(10) . .
C8 N2 B1 125.0(10) . .
C9 C1 N1 122.1(12) . .
C9 C1 C2 129.6(12) . .
N1 C1 C2 108.3(9) . .
C3 C2 C1 109.2(11) . .
C3 C2 H2 125.4 . .
C1 C2 H2 125.4 . .
C2 C3 C4 104.6(10) . .
C2 C3 C11 124.7(11) . .
C4 C3 C11 130.7(10) . .
N1 C4 C3 111.0(9) . .
N1 C4 C16 124.0(11) . .
C3 C4 C16 124.9(10) . .
N2 C5 C12 126.6(9) . .
N2 C5 C6 106.8(11) . .
C12 C5 C6 126.5(12) . .
C7 C6 C5 106.8(11) . .
C7 C6 C10 124.0(11) . .
C5 C6 C10 129.1(12) . .
C6 C7 C8 110.4(11) . .
C6 C7 H7 124.8 . .
C8 C7 H7 124.8 . .
C7 C8 C9 137.3(12) . .
C7 C8 N2 106.3(11) . .
C9 C8 N2 116.4(10) . .
C1 C9 C8 125.1(11) . .
C1 C9 H9 117.5 . .
C8 C9 H9 117.5 . .
C6 C10 H10A 109.5 . .
C6 C10 H10B 109.5 . .
H10A C10 H10B 109.5 . .
C6 C10 H10C 109.5 . .
H10A C10 H10C 109.5 . .
H10B C10 H10C 109.5 . .
C3 C11 H11A 109.5 . .
C3 C11 H11B 109.5 . .
H11A C11 H11B 109.5 . .
C3 C11 H11C 109.5 . .
H11A C11 H11C 109.5 . .
H11B C11 H11C 109.5 . .
C13 C12 C5 132.9(13) . .
C13 C12 S2 110.9(10) . .
C5 C12 S2 116.3(11) . .
C12 C13 C14 112.1(14) . .
C12 C13 H13 123.9 . .
C14 C13 H13 123.9 . .
C13 C14 C15 115.1(15) . .
C13 C14 H14 122.4 . .
C15 C14 H14 122.4 . .
C14 C15 S2 110.2(10) . .
C14 C15 Br1 128.1(14) . .
S2 C15 Br1 121.7(11) . .
C17 C16 C4 133.1(9) . .
C17 C16 S1 110.7(8) . .
C4 C16 S1 116.2(9) . .
C16 C17 C18 113.3(10) . .
C16 C17 H17 123.3 . .
C18 C17 H17 123.3 . .
C19 C18 C17 113.7(10) . .
C19 C18 H18 123.1 . .
C17 C18 H18 123.1 . .
C18 C19 C19 130.7(6) . 2_654
C18 C19 S1 110.4(7) . .
C19 C19 S1 118.8(4) 2_654 .
F2 B1 F1 110.1(11) . .
F2 B1 N1 111.1(11) . .
F1 B1 N1 111.1(10) . .
F2 B1 N2 107.7(9) . .
F1 B1 N2 108.7(10) . .
N1 B1 N2 108.2(10) . .

loop_
_geom_bond_atom_site_label_1
_geom_bond_atom_site_label_2
_geom_bond_distance
_geom_bond_site_symmetry_2
Br1 C15 1.854(13) .
S1 C19 1.703(10) .
S1 C16 1.746(9) .
S2 C15 1.665(16) .
S2 C12 1.761(12) .
F1 B1 1.407(16) .
F2 B1 1.395(14) .
N1 C4 1.353(12) .
N1 C1 1.390(13) .
N1 B1 1.533(16) .
N2 C5 1.370(13) .
N2 C8 1.403(12) .
N2 B1 1.606(15) .
C1 C9 1.366(14) .
C1 C2 1.415(16) .
C2 C3 1.374(14) .
C2 H2 0.9400 .
C3 C4 1.442(13) .
C3 C11 1.472(14) .
C4 C16 1.511(15) .
C5 C12 1.424(16) .
C5 C6 1.439(15) .
C6 C7 1.366(16) .
C6 C10 1.534(15) .
C7 C8 1.384(15) .
C7 H7 0.9400 .
C8 C9 1.389(15) .
C9 H9 0.9400 .
C10 H10A 0.9700 .
C10 H10B 0.9700 .
C10 H10C 0.9700 .
C11 H11A 0.9700 .
C11 H11B 0.9700 .
C11 H11C 0.9700 .
C12 C13 1.326(16) .
C13 C14 1.370(16) .
C13 H13 0.9400 .
C14 C15 1.37(2) .
C14 H14 0.9400 .
C16 C17 1.344(14) .
C17 C18 1.389(13) .
C17 H17 0.9400 .
C18 C19 1.379(13) .
C18 H18 0.9400 .
C19 C19 1.45(2) 2_654

loop_
_geom_torsion_atom_site_label_1
_geom_torsion_atom_site_label_2
_geom_torsion_atom_site_label_3
_geom_torsion_atom_site_label_4
_geom_torsion
_geom_torsion_site_symmetry_4
C4 N1 C1 C9 -179.1(10) .
B1 N1 C1 C9 -2.8(16) .
C4 N1 C1 C2 0.8(11) .
B1 N1 C1 C2 177.0(11) .
C9 C1 C2 C3 179.1(12) .
N1 C1 C2 C3 -0.7(13) .
C1 C2 C3 C4 0.3(13) .
C1 C2 C3 C11 -179.4(11) .
C1 N1 C4 C3 -0.6(11) .
B1 N1 C4 C3 -176.4(11) .
C1 N1 C4 C16 -177.0(9) .
B1 N1 C4 C16 7.2(17) .
C2 C3 C4 N1 0.1(13) .
C11 C3 C4 N1 179.9(11) .
C2 C3 C4 C16 176.5(10) .
C11 C3 C4 C16 -3.8(19) .
C8 N2 C5 C12 180.0(11) .
B1 N2 C5 C12 9.7(18) .
C8 N2 C5 C6 -4.2(12) .
B1 N2 C5 C6 -174.5(10) .
N2 C5 C6 C7 1.9(13) .
C12 C5 C6 C7 177.8(12) .
N2 C5 C6 C10 178.0(11) .
C12 C5 C6 C10 -6(2) .
C5 C6 C7 C8 1.0(14) .
C10 C6 C7 C8 -175.3(10) .
C6 C7 C8 C9 176.6(13) .
C6 C7 C8 N2 -3.6(13) .
C5 N2 C8 C7 4.8(12) .
B1 N2 C8 C7 175.0(10) .
C5 N2 C8 C9 -175.3(10) .
B1 N2 C8 C9 -5.1(16) .
N1 C1 C9 C8 -5.5(17) .
C2 C1 C9 C8 174.7(12) .
C7 C8 C9 C1 -171.0(13) .
N2 C8 C9 C1 9.2(17) .
N2 C5 C12 C13 52(2) .
C6 C5 C12 C13 -123.2(15) .
N2 C5 C12 S2 -128.6(11) .
C6 C5 C12 S2 56.3(15) .
C15 S2 C12 C13 0.3(10) .
C15 S2 C12 C5 -179.4(9) .
C5 C12 C13 C14 176.9(12) .
S2 C12 C13 C14 -2.7(14) .
C12 C13 C14 C15 4.6(17) .
C13 C14 C15 S2 -4.3(15) .
C13 C14 C15 Br1 176.9(9) .
C12 S2 C15 C14 2.2(10) .
C12 S2 C15 Br1 -178.9(8) .
N1 C4 C16 C17 -1.6(18) .
C3 C4 C16 C17 -177.4(12) .
N1 C4 C16 S1 179.3(8) .
C3 C4 C16 S1 3.5(14) .
C19 S1 C16 C17 1.5(8) .
C19 S1 C16 C4 -179.2(8) .
C4 C16 C17 C18 178.9(10) .
S1 C16 C17 C18 -1.9(12) .
C16 C17 C18 C19 1.6(14) .
C17 C18 C19 C19 -176.3(15) 2_654
C17 C18 C19 S1 -0.4(12) .
C16 S1 C19 C18 -0.6(8) .
C16 S1 C19 C19 175.8(12) 2_654
C4 N1 B1 F2 -61.0(15) .
C1 N1 B1 F2 123.7(10) .
C4 N1 B1 F1 61.9(15) .
C1 N1 B1 F1 -113.4(10) .
C4 N1 B1 N2 -179.0(9) .
C1 N1 B1 N2 5.7(15) .
C5 N2 B1 F2 46.9(16) .
C8 N2 B1 F2 -121.9(11) .
C5 N2 B1 F1 -72.3(14) .
C8 N2 B1 F1 118.9(11) .
C5 N2 B1 N1 167.0(10) .
C8 N2 B1 N1 -1.8(16) .
